data_2003645
loop_
_publ_author_name
'Pom\'es, R.'
'Duque, J.'
'Novoa, H.'
'Casta\~nedo, N.'
'Toscano, A.'

_publ_section_title
;
 5-Bromo-2-(2-nitroethenyl)furan
;
_journal_issue 7
_journal_name_full 'Acta Crystallographica Section C'
_journal_page_first 1368
_journal_page_last 1369
_journal_paper_doi 10.1107/S0108270194012394
_journal_volume 51
_journal_year 1995
_chemical_compound_source 'recrystallization from ethanol'
_chemical_formula_sum 'C6 H4 Br N O3'
_chemical_formula_weight 218.01
_space_group_IT_number 14
_symmetry_cell_setting monoclinic
_symmetry_space_group_name_Hall '-P 2ybc'
_symmetry_space_group_name_H-M 'P 1 21/c 1'
_atom_type_scat_source IntTabIV
_cell_angle_alpha 90
_cell_angle_beta 108.45(1)
_cell_angle_gamma 90
_cell_formula_units_Z 4
_cell_length_a 7.370(1)
_cell_length_b 10.919(2)
_cell_length_c 9.887(1)
_cell_measurement_reflns_used 23
_cell_measurement_temperature 293
_cell_measurement_theta_max 25
_cell_measurement_theta_min 2.86
_cell_volume 754.74(19)
_diffrn_measurement_device 'Siemens P3/PC'
_diffrn_measurement_method 2\q/\q
_diffrn_radiation_type MoK\a
_diffrn_radiation_wavelength 0.71069
_diffrn_reflns_av_R_equivalents 0.000
_diffrn_reflns_limit_h_max 8
_diffrn_reflns_limit_h_min -8
_diffrn_reflns_limit_k_max 12
_diffrn_reflns_limit_k_min 0
_diffrn_reflns_limit_l_max 11
_diffrn_reflns_limit_l_min 0
_diffrn_reflns_number 1411
_diffrn_reflns_theta_max 25
_diffrn_standards_decay_% <3
_diffrn_standards_interval_count 50
_diffrn_standards_number 3
_exptl_absorpt_coefficient_mu 5.3
_exptl_absorpt_correction_T_max 1.200
_exptl_absorpt_correction_T_min 0.500
_exptl_absorpt_correction_type semi-empirical
_exptl_crystal_colour colorless
_exptl_crystal_density_diffrn 1.920
_exptl_crystal_description prismatic
_exptl_crystal_size_max 0.20
_exptl_crystal_size_mid 0.15
_exptl_crystal_size_min 0.12
_refine_diff_density_max 0.599
_refine_diff_density_min -0.779
_refine_ls_extinction_coef 3E-7(2)
_refine_ls_extinction_method 'Zachariasen (1963)'
_refine_ls_goodness_of_fit_obs 1.61
_refine_ls_hydrogen_treatment refall
_refine_ls_number_parameters 101
_refine_ls_number_reflns 776
_refine_ls_R_factor_obs 0.05
_refine_ls_shift/esd_max 0.0363
_refine_ls_structure_factor_coef Fsqd
_refine_ls_weighting_details 'w = 1/[\s^2^(F) + 0.001600F^2^]'
_refine_ls_weighting_scheme calc
_refine_ls_wR_factor_obs 0.06
_reflns_number_observed 776
_reflns_number_total 1305
_reflns_observed_criterion I>2\s(I)
_cod_data_source_file cr1140.cif
_cod_data_source_block cr1140a
_cod_depositor_comments
;
The following automatic conversions were performed:

'_refine_ls_weighting_scheme' value 'w = 1/[\s^2^(F) + 0.001600F^2^]'
was changed to 'calc'. New tag '_refine_ls_weighting_details' was
created. The value of the new tag was set to 'w = 1/[\s^2^(F) +
0.001600F^2^]'.

Automatic conversion script
Id: cif_fix_values 3143 2015-03-26 13:38:13Z robertas 
;
_cod_original_cell_volume 754.7(2)
_cod_original_sg_symbol_H-M 'P 21/c'
_cod_database_code 2003645

loop_
_symmetry_equiv_pos_as_xyz
x,y,z
x,1/2-y,1/2+z
-x,-y,-z
-x,1/2+y,1/2-z

loop_
_atom_site_label
_atom_site_fract_x
_atom_site_fract_y
_atom_site_fract_z
_atom_site_U_iso_or_equiv
Br(1) .8976(2) .3368(1) .0503(1) .048(1)
O(1) 1.1555(11) .3081(7) .3156(8) .036(3)
C(2) 1.0458(15) .3953(12) .2292(12) .038(4)
C(3) 1.0637(20) .5048(15) .2852(13) .054(5)
C(4) 1.1973(19) .4903(11) .4237(14) .048(5)
C(5) 1.2476(17) .3711(11) .4402(11) .035(4)
C(6) 1.3718(17) .3032(13) .5598(12) .041(5)
C(7) 1.4091(18) .1860(10) .5643(12) .037(4)
N(1) 1.5281(16) .1284(12) .6882(12) .050(4)
O(2) 1.6078(18) .1950(12) .7934(10) .077(5)
O(3) 1.5475(17) .0175(11) .6897(10) .074(5)
H(3) 1.000(2) .579(1) .242(1) .06
H(4) 1.244(2) .554(1) .493(1) .06
H(6) 1.433(2) .349(1) .645(1) .06
H(7) 1.353(2) .138(1) .480(1) .06

loop_
_geom_angle_atom_site_label_1
_geom_angle_atom_site_label_2
_geom_angle_atom_site_label_3
_geom_angle
_geom_angle_publ_flag
C(2) O(1) C(5) 103.7(9) yes
Br(1) C(2) C(3) 131.5(9) yes
C(2) C(3) C(4) 104.7(12) yes
O(1) C(5) C(4) 109.4(9) yes
C(4) C(5) C(6) 132.1(11) yes
C(6) C(7) N(1) 122.2(10) yes
C(7) N(1) O(3) 119.5(10) yes
Br(1) C(2) O(1) 114.1(9) yes
O(1) C(2) C(3) 114.4(9) yes
C(3) C(4) C(5) 107.7(11) yes
O(1) C(5) C(6) 118.5(10) yes
C(5) C(6) C(7) 126.9(11) yes
C(7) N(1) O(2) 117.5(11) yes
O(2) N(1) O(3) 123.0(11) yes

loop_
_geom_bond_atom_site_label_1
_geom_bond_atom_site_label_2
_geom_bond_distance
_geom_bond_publ_flag
Br(1) C(2) 1.870(10) yes
O(1) C(5) 1.390(10) yes
C(3) C(4) 1.42(2) yes
C(5) C(6) 1.45(2) yes
C(7) N(1) 1.41(2) yes
N(1) O(3) 1.22(2) yes
O(1) C(2) 1.360(10) yes
C(2) C(3) 1.30(2) yes
C(4) C(5) 1.35(2) yes
C(6) C(7) 1.30(2) yes
N(1) O(2) 1.25(2) yes

loop_
_geom_contact_atom_site_label_1
_geom_contact_atom_site_label_2
_geom_contact_distance
_geom_contact_publ_flag
H(4) O(2) 2.560(10) yes
H(6) O(3) 2.460(10) yes
